data_4304705
loop_
_publ_author_name
'Eduardo C. Escudero-Ad\'an'
'Jordi Benet-Buchholz'
'Arjan W. Kleij'

_publ_section_title
;
Supramolecular Adsorption of Alkaloids by Metallosalphen Complexes
;
_journal_name_full 'Inorganic Chemistry'
_journal_page_first 4256
_journal_page_last 4263
_journal_paper_doi 10.1021/ic702257e
_journal_volume 47
_journal_year 2008
_chemical_formula_sum 'C70 H82 N8 O4 Zn2'
_chemical_formula_weight 1230.18
_space_group_IT_number 2
_symmetry_cell_setting triclinic
_symmetry_space_group_name_Hall '-P 1'
_symmetry_space_group_name_H-M 'P -1'
_atom_sites_solution_hydrogens geom
_atom_sites_solution_primary direct
_atom_sites_solution_secondary difmap
_audit_creation_method SHELXL-97
_cell_angle_alpha 78.037(4)
_cell_angle_beta 81.872(4)
_cell_angle_gamma 70.692(4)
_cell_formula_units_Z 1
_cell_length_a 11.6161(11)
_cell_length_b 11.7161(10)
_cell_length_c 14.7077(12)
_cell_measurement_reflns_used 9521
_cell_measurement_temperature 100(2)
_cell_measurement_theta_max 39.06
_cell_measurement_theta_min 2.84
_cell_volume 1842.3(3)
_computing_cell_refinement 'Bruker-Nonius Apex v1.0-22 2002'
_computing_data_collection 'Bruker-Nonius Apex v1.0-22 2002'
_computing_data_reduction 'SAINT+ Version 7.06A Bruker-Nonius, 2004'
_computing_molecular_graphics 'Shelxtl Version 6.12 (Sheldrick, 2001)'
_computing_publication_material 'Shelxtl Version 6.12 (Sheldrick, 2001)'
_computing_structure_refinement 'Shelxtl Version 6.12 (Sheldrick, 2001)'
_computing_structure_solution 'Shelxtl Version 6.12 (Sheldrick, 2001)'
_diffrn_ambient_temperature 100(2)
_diffrn_detector_area_resol_mean 512
_diffrn_detector_type '4K CCD area detector APEX II'
_diffrn_measured_fraction_theta_full 0.938
_diffrn_measured_fraction_theta_max 0.938
_diffrn_measurement_device_type 'Kappa 4-axis goniometer bruker-nonius'
_diffrn_measurement_method
;
 Fullsphere data collection, phi and omega scans
;
_diffrn_measurement_specimen_support 'magnetic support whith 10 micron nylon fiber cryoloop'
_diffrn_radiation_monochromator 'Multilayer Montel 200 mirrors'
_diffrn_radiation_type MoK\a
_diffrn_radiation_wavelength 0.71073
_diffrn_reflns_av_R_equivalents 0.0347
_diffrn_reflns_av_sigmaI/netI 0.0371
_diffrn_reflns_limit_h_max 16
_diffrn_reflns_limit_h_min -20
_diffrn_reflns_limit_k_max 20
_diffrn_reflns_limit_k_min -20
_diffrn_reflns_limit_l_max 26
_diffrn_reflns_limit_l_min -26
_diffrn_reflns_number 69109
_diffrn_reflns_theta_full 39.75
_diffrn_reflns_theta_max 39.75
_diffrn_reflns_theta_min 2.84
_diffrn_source 'rotating anode X-ray tube'
_diffrn_source_current 90
_diffrn_source_power 50
_diffrn_source_size '3 mm x 0.3 mm fine focus'
_diffrn_source_type 'Bruker-Nonius FR 591'
_exptl_absorpt_coefficient_mu 0.698
_exptl_absorpt_correction_T_max 1.000000
_exptl_absorpt_correction_T_min 0.859232
_exptl_absorpt_correction_type empirical
_exptl_absorpt_process_details
; 
 SADABS Version 2.1 2003 Bruker-Nonius
 Blessing, Acta Cryst. (1995) A51 33-38
;
_exptl_crystal_colour colorless
_exptl_crystal_density_diffrn 1.109
_exptl_crystal_density_method 'not measured'
_exptl_crystal_description block
_exptl_crystal_F_000 650
_exptl_crystal_size_max 0.20
_exptl_crystal_size_mid 0.20
_exptl_crystal_size_min 0.10
_platon_squeeze_details
; 
 The structure contains highly disordered dichloromethane and
 acetonitrile molecules.
 Platon reference: A.L.Spek(1990) Acta Cryst. A46, C34.
;
_refine_diff_density_max 0.841
_refine_diff_density_min -0.474
_refine_diff_density_rms 0.096
_refine_ls_extinction_method none
_refine_ls_goodness_of_fit_ref 1.075
_refine_ls_hydrogen_treatment noref
_refine_ls_matrix_type full
_refine_ls_number_parameters 440
_refine_ls_number_reflns 21061
_refine_ls_number_restraints 0
_refine_ls_restrained_S_all 1.075
_refine_ls_R_factor_all 0.0573
_refine_ls_R_factor_gt 0.0476
_refine_ls_shift/su_max 0.002
_refine_ls_shift/su_mean 0.000
_refine_ls_structure_factor_coef Fsqd
_refine_ls_weighting_details 'calc w=1/[\s^2^(Fo^2^)+(0.0645P)^2^+1.2925P] where P=(Fo^2^+2Fc^2^)/3'
_refine_ls_weighting_scheme calc
_refine_ls_wR_factor_gt 0.1453
_refine_ls_wR_factor_ref 0.1494
_reflns_number_gt 17446
_reflns_number_total 21061
_reflns_threshold_expression >2sigma(I)
_cod_data_source_file ic702257e-file003.cif
_cod_data_source_block awk015p-1
_cod_depositor_comments
;
The following automatic conversions were performed:
'_symmetry_cell_setting' value 'Triclinic' changed to 'triclinic'
according to '/home/saulius/struct/CIF-dictionaries/cif_core.dic'
dictionary named 'cif_core.dic' version 2.4.1 from 2010-06-29.

Automatic conversion script
Id: cif_fix_enum 1527 2010-12-29 10:47:43Z saulius 

The following automatic conversions were performed:

data name '_diffrn_measurement_specimen_suppport' was replaced with
'_diffrn_measurement_specimen_support' as specified in the
replacement file 'data/replacement-values/replacement_tags.lst'.

Automatic conversion script
Id: cif_correct_tags 9268 2022-04-12 08:56:07Z antanas 
;
_cod_database_code 4304705

loop_
_symmetry_equiv_pos_as_xyz
'x, y, z'
'-x, -y, -z'

loop_
_atom_site_label
_atom_site_type_symbol
_atom_site_fract_x
_atom_site_fract_y
_atom_site_fract_z
_atom_site_U_iso_or_equiv
_atom_site_adp_type
_atom_site_occupancy
_atom_site_symmetry_multiplicity
_atom_site_calc_flag
_atom_site_refinement_flags
_atom_site_disorder_assembly
_atom_site_disorder_group
Zn1 Zn 0.488181(14) 0.793177(13) 0.314887(10) 0.01669(4) Uani 1 1 d . . .
O1 O 0.35004(10) 0.80852(9) 0.24489(7) 0.02221(18) Uani 1 1 d . . .
N1 N 0.38157(10) 0.95715(10) 0.36312(7) 0.01764(17) Uani 1 1 d . . .
C1 C 0.24787(12) 0.89504(11) 0.22870(8) 0.01798(18) Uani 1 1 d . . .
O2 O 0.57627(11) 0.61855(9) 0.31124(7) 0.02301(18) Uani 1 1 d . . .
N2 N 0.55723(10) 0.77269(10) 0.44174(7) 0.01764(16) Uani 1 1 d . . .
C2 C 0.16797(13) 0.88233(12) 0.16720(9) 0.0201(2) Uani 1 1 d . . .
C3 C 0.06105(13) 0.97687(13) 0.14851(10) 0.0220(2) Uani 1 1 d . . .
H3 H 0.0100 0.9692 0.1065 0.026 Uiso 1 1 calc R . .
N3 N 0.60648(11) 0.85755(11) 0.21347(8) 0.02039(18) Uani 1 1 d . . .
C4 C 0.02360(13) 1.08399(13) 0.18833(10) 0.0227(2) Uani 1 1 d . . .
H4 H -0.0501 1.1474 0.1727 0.027 Uiso 1 1 calc R . .
N4 N 0.7372(3) 0.6910(2) -0.02480(19) 0.0253(5) Uani 0.491(4) 1 d P A 1
N4' N 0.6562(2) 0.7424(2) -0.04856(18) 0.0245(5) Uani 0.509(4) 1 d P A 2
C5 C 0.09590(13) 1.09487(13) 0.25016(9) 0.0213(2) Uani 1 1 d . . .
H5 H 0.0700 1.1652 0.2795 0.026 Uiso 1 1 calc R . .
C6 C 0.20818(12) 1.00337(12) 0.27097(8) 0.01853(19) Uani 1 1 d . . .
C7 C 0.27423(12) 1.02537(12) 0.33766(8) 0.01885(19) Uani 1 1 d . . .
H7 H 0.2358 1.0963 0.3656 0.023 Uiso 1 1 calc R . .
C8 C 0.20097(15) 0.76355(13) 0.12707(11) 0.0255(3) Uani 1 1 d . . .
C9 C 0.20190(19) 0.65674(15) 0.20841(14) 0.0345(3) Uani 1 1 d . . .
H9A H 0.2246 0.5798 0.1840 0.052 Uiso 1 1 calc R . .
H9B H 0.1203 0.6716 0.2414 0.052 Uiso 1 1 calc R . .
H9C H 0.2615 0.6508 0.2516 0.052 Uiso 1 1 calc R . .
C10 C 0.1066(2) 0.76958(18) 0.06158(17) 0.0441(5) Uani 1 1 d . . .
H10A H 0.1005 0.8400 0.0110 0.066 Uiso 1 1 calc R . .
H10B H 0.0266 0.7788 0.0966 0.066 Uiso 1 1 calc R . .
H10C H 0.1323 0.6938 0.0353 0.066 Uiso 1 1 calc R . .
C11 C 0.32509(17) 0.73802(16) 0.06996(12) 0.0314(3) Uani 1 1 d . . .
H11A H 0.3436 0.6609 0.0465 0.047 Uiso 1 1 calc R . .
H11B H 0.3889 0.7314 0.1096 0.047 Uiso 1 1 calc R . .
H11C H 0.3221 0.8054 0.0173 0.047 Uiso 1 1 calc R . .
C12 C 0.43731(11) 0.98437(11) 0.43114(8) 0.01686(18) Uani 1 1 d . . .
C13 C 0.40784(12) 1.09938(11) 0.45681(8) 0.01776(18) Uani 1 1 d . . .
H13 H 0.3455 1.1667 0.4274 0.021 Uiso 1 1 calc R . .
C14 C 0.53086(12) 0.88369(11) 0.47469(8) 0.01677(18) Uani 1 1 d . . .
C15 C 0.60453(12) 0.66738(12) 0.49363(9) 0.01938(19) Uani 1 1 d . . .
H15 H 0.6212 0.6690 0.5547 0.023 Uiso 1 1 calc R . .
C16 C 0.63416(12) 0.54864(12) 0.46769(9) 0.0196(2) Uani 1 1 d . . .
C17 C 0.67855(14) 0.44739(13) 0.53891(10) 0.0242(2) Uani 1 1 d . . .
H17 H 0.6884 0.4615 0.5982 0.029 Uiso 1 1 calc R . .
C18 C 0.70759(15) 0.32925(13) 0.52354(12) 0.0271(3) Uani 1 1 d . . .
H18 H 0.7371 0.2617 0.5717 0.033 Uiso 1 1 calc R . .
C19 C 0.69296(15) 0.30960(13) 0.43518(12) 0.0262(3) Uani 1 1 d . . .
H19 H 0.7133 0.2275 0.4251 0.031 Uiso 1 1 calc R . .
C20 C 0.65043(13) 0.40392(12) 0.36252(10) 0.0225(2) Uani 1 1 d . . .
C21 C 0.61778(12) 0.52900(12) 0.37799(9) 0.0197(2) Uani 1 1 d . . .
C22 C 0.63977(16) 0.37884(14) 0.26605(12) 0.0281(3) Uani 1 1 d . . .
C23 C 0.50889(18) 0.43949(17) 0.23538(14) 0.0341(3) Uani 1 1 d . . .
H23A H 0.4527 0.4035 0.2786 0.051 Uiso 1 1 calc R . .
H23B H 0.5063 0.4257 0.1723 0.051 Uiso 1 1 calc R . .
H23C H 0.4842 0.5279 0.2357 0.051 Uiso 1 1 calc R . .
C24 C 0.7288(2) 0.42818(19) 0.19382(14) 0.0380(4) Uani 1 1 d . . .
H24A H 0.7114 0.5159 0.1938 0.057 Uiso 1 1 calc R . .
H24B H 0.7188 0.4161 0.1318 0.057 Uiso 1 1 calc R . .
H24C H 0.8131 0.3840 0.2098 0.057 Uiso 1 1 calc R . .
C25 C 0.6720(2) 0.24118(17) 0.26519(16) 0.0395(4) Uani 1 1 d . . .
H25A H 0.7567 0.1996 0.2809 0.059 Uiso 1 1 calc R . .
H25B H 0.6629 0.2289 0.2030 0.059 Uiso 1 1 calc R . .
H25C H 0.6169 0.2071 0.3111 0.059 Uiso 1 1 calc R . .
C26 C 0.63083(13) 0.81598(13) 0.13259(9) 0.0217(2) Uani 1 1 d . A .
H26 H 0.5924 0.7594 0.1238 0.026 Uiso 1 1 calc R . .
C27 C 0.71001(13) 0.85175(13) 0.06051(9) 0.0219(2) Uani 1 1 d . . .
C28 C 0.76711(14) 0.93264(14) 0.07525(11) 0.0250(2) Uani 1 1 d . A .
H28 H 0.8216 0.9593 0.0277 0.030 Uiso 1 1 calc R . .
C29 C 0.74426(18) 0.97448(18) 0.15969(14) 0.0352(4) Uani 1 1 d . . .
H29 H 0.7837 1.0288 0.1712 0.042 Uiso 1 1 calc R A .
C30 C 0.66295(16) 0.93545(16) 0.22653(12) 0.0302(3) Uani 1 1 d . A .
H30 H 0.6462 0.9648 0.2841 0.036 Uiso 1 1 calc R . .
C31 C 0.7163(4) 0.8233(4) -0.0340(2) 0.0208(5) Uani 0.491(4) 1 d P A 1
H31A H 0.7857 0.8457 -0.0735 0.025 Uiso 0.491(4) 1 calc PR A 1
C31' C 0.7502(3) 0.7859(3) -0.0245(2) 0.0199(5) Uani 0.509(4) 1 d P A 2
H31B H 0.7694 0.8452 -0.0792 0.024 Uiso 0.509(4) 1 calc PR A 2
C32 C 0.5984(3) 0.8819(3) -0.0855(2) 0.0261(6) Uani 0.491(4) 1 d P A 1
H32A H 0.6009 0.9585 -0.1284 0.031 Uiso 0.491(4) 1 calc PR A 1
H32B H 0.5254 0.9008 -0.0408 0.031 Uiso 0.491(4) 1 calc PR A 1
C32' C 0.8619(3) 0.6691(4) -0.0140(3) 0.0273(6) Uani 0.509(4) 1 d P A 2
H32C H 0.9388 0.6896 -0.0339 0.033 Uiso 0.509(4) 1 calc PR A 2
H32D H 0.8651 0.6261 0.0515 0.033 Uiso 0.509(4) 1 calc PR A 2
C33 C 0.5965(4) 0.7837(4) -0.1403(3) 0.0360(8) Uani 0.491(4) 1 d P A 1
H33A H 0.5236 0.7562 -0.1192 0.043 Uiso 0.491(4) 1 calc PR A 1
H33B H 0.5952 0.8165 -0.2079 0.043 Uiso 0.491(4) 1 calc PR A 1
C33' C 0.8430(4) 0.5899(4) -0.0773(4) 0.0477(12) Uani 0.509(4) 1 d P A 2
H33C H 0.8463 0.5072 -0.0424 0.057 Uiso 0.509(4) 1 calc PR A 2
H33D H 0.9061 0.5814 -0.1305 0.057 Uiso 0.509(4) 1 calc PR A 2
C34 C 0.7149(18) 0.6770(18) -0.1192(13) 0.035(2) Uani 0.491(4) 1 d P A 1
H34A H 0.7031 0.5967 -0.1176 0.043 Uiso 0.491(4) 1 calc PR A 1
H34B H 0.7833 0.6857 -0.1658 0.043 Uiso 0.491(4) 1 calc PR A 1
C34' C 0.7156(14) 0.6595(17) -0.1111(11) 0.035(2) Uani 0.509(4) 1 d P A 2
H34C H 0.7221 0.7048 -0.1754 0.042 Uiso 0.509(4) 1 calc PR A 2
H34D H 0.6694 0.6019 -0.1104 0.042 Uiso 0.509(4) 1 calc PR A 2
C35 C 0.8585(4) 0.6168(5) 0.0009(3) 0.0372(8) Uani 0.491(4) 1 d P A 1
H35A H 0.8703 0.6293 0.0623 0.056 Uiso 0.491(4) 1 calc PR A 1
H35B H 0.9195 0.6406 -0.0454 0.056 Uiso 0.491(4) 1 calc PR A 1
H35C H 0.8679 0.5300 0.0031 0.056 Uiso 0.491(4) 1 calc PR A 1
C35' C 0.5532(3) 0.8423(4) -0.0879(3) 0.0361(8) Uani 0.509(4) 1 d P A 2
H35D H 0.4928 0.8085 -0.1027 0.054 Uiso 0.509(4) 1 calc PR A 2
H35E H 0.5823 0.8884 -0.1448 0.054 Uiso 0.509(4) 1 calc PR A 2
H35F H 0.5154 0.8972 -0.0425 0.054 Uiso 0.509(4) 1 calc PR A 2

loop_
_atom_site_aniso_label
_atom_site_aniso_U_11
_atom_site_aniso_U_22
_atom_site_aniso_U_33
_atom_site_aniso_U_23
_atom_site_aniso_U_13
_atom_site_aniso_U_12
Zn1 0.01814(7) 0.01863(6) 0.01559(6) -0.00713(4) -0.00360(4) -0.00530(5)
O1 0.0216(4) 0.0218(4) 0.0255(4) -0.0096(3) -0.0099(3) -0.0031(3)
N1 0.0194(4) 0.0205(4) 0.0156(4) -0.0071(3) -0.0042(3) -0.0060(3)
C1 0.0189(5) 0.0200(4) 0.0174(4) -0.0054(3) -0.0050(4) -0.0063(4)
O2 0.0288(5) 0.0193(4) 0.0211(4) -0.0078(3) -0.0059(3) -0.0034(3)
N2 0.0192(4) 0.0183(4) 0.0177(4) -0.0071(3) -0.0032(3) -0.0059(3)
C2 0.0213(5) 0.0208(5) 0.0212(5) -0.0059(4) -0.0076(4) -0.0066(4)
C3 0.0209(5) 0.0243(5) 0.0232(5) -0.0068(4) -0.0078(4) -0.0059(4)
N3 0.0210(5) 0.0213(4) 0.0216(4) -0.0090(3) -0.0009(4) -0.0073(4)
C4 0.0195(5) 0.0241(5) 0.0247(5) -0.0074(4) -0.0065(4) -0.0032(4)
N4 0.0270(12) 0.0233(10) 0.0263(11) -0.0109(8) -0.0015(9) -0.0051(9)
N4' 0.0200(10) 0.0295(11) 0.0275(10) -0.0143(8) -0.0034(8) -0.0061(8)
C5 0.0196(5) 0.0234(5) 0.0221(5) -0.0088(4) -0.0038(4) -0.0044(4)
C6 0.0188(5) 0.0216(5) 0.0173(4) -0.0068(4) -0.0037(4) -0.0061(4)
C7 0.0198(5) 0.0213(5) 0.0178(4) -0.0077(4) -0.0038(4) -0.0059(4)
C8 0.0286(6) 0.0211(5) 0.0304(6) -0.0092(4) -0.0146(5) -0.0047(5)
C9 0.0399(9) 0.0225(6) 0.0458(9) -0.0054(6) -0.0115(7) -0.0128(6)
C10 0.0427(10) 0.0349(8) 0.0612(12) -0.0249(8) -0.0331(9) 0.0015(7)
C11 0.0369(8) 0.0290(7) 0.0282(6) -0.0134(5) -0.0078(6) -0.0029(6)
C12 0.0189(5) 0.0193(4) 0.0150(4) -0.0068(3) -0.0027(3) -0.0066(4)
C13 0.0201(5) 0.0194(4) 0.0161(4) -0.0063(3) -0.0043(4) -0.0060(4)
C14 0.0193(5) 0.0183(4) 0.0151(4) -0.0067(3) -0.0023(3) -0.0063(4)
C15 0.0217(5) 0.0196(5) 0.0191(4) -0.0059(4) -0.0043(4) -0.0066(4)
C16 0.0197(5) 0.0188(4) 0.0220(5) -0.0059(4) -0.0043(4) -0.0056(4)
C17 0.0259(6) 0.0218(5) 0.0253(6) -0.0033(4) -0.0057(5) -0.0068(5)
C18 0.0286(7) 0.0204(5) 0.0317(7) -0.0023(5) -0.0054(5) -0.0069(5)
C19 0.0249(6) 0.0197(5) 0.0353(7) -0.0084(5) -0.0027(5) -0.0063(4)
C20 0.0203(5) 0.0202(5) 0.0294(6) -0.0106(4) -0.0022(4) -0.0057(4)
C21 0.0193(5) 0.0190(4) 0.0229(5) -0.0077(4) -0.0032(4) -0.0055(4)
C22 0.0299(7) 0.0244(6) 0.0330(7) -0.0150(5) -0.0049(5) -0.0055(5)
C23 0.0354(8) 0.0315(7) 0.0400(8) -0.0164(6) -0.0136(7) -0.0062(6)
C24 0.0428(10) 0.0391(9) 0.0348(8) -0.0190(7) 0.0053(7) -0.0118(7)
C25 0.0446(10) 0.0278(7) 0.0509(11) -0.0225(7) -0.0080(8) -0.0064(7)
C26 0.0226(6) 0.0279(6) 0.0195(5) -0.0086(4) 0.0000(4) -0.0124(5)
C27 0.0206(5) 0.0282(6) 0.0209(5) -0.0086(4) 0.0003(4) -0.0109(5)
C28 0.0230(6) 0.0255(6) 0.0305(6) -0.0116(5) 0.0047(5) -0.0114(5)
C29 0.0373(9) 0.0384(8) 0.0429(9) -0.0256(7) 0.0142(7) -0.0249(7)
C30 0.0333(8) 0.0347(7) 0.0322(7) -0.0207(6) 0.0083(6) -0.0189(6)
C31 0.0201(16) 0.0236(15) 0.0199(11) -0.0062(11) -0.0008(10) -0.0071(11)
C31' 0.0195(15) 0.0228(14) 0.0192(11) -0.0077(10) -0.0004(10) -0.0070(10)
C32 0.0257(14) 0.0302(13) 0.0239(11) -0.0069(10) -0.0051(10) -0.0081(11)
C32' 0.0219(13) 0.0292(15) 0.0317(14) -0.0149(12) -0.0046(10) -0.0024(12)
C33 0.0407(19) 0.0427(19) 0.0320(15) -0.0136(13) -0.0095(13) -0.0157(15)
C33' 0.0323(18) 0.044(2) 0.072(3) -0.041(2) -0.0162(18) 0.0051(14)
C34 0.042(4) 0.036(3) 0.036(3) -0.013(2) -0.006(2) -0.016(3)
C34' 0.029(3) 0.048(6) 0.035(4) -0.028(5) -0.001(2) -0.009(3)
C35 0.0294(18) 0.0311(18) 0.046(2) -0.0127(17) -0.0034(14) 0.0011(15)
C35' 0.0239(15) 0.047(2) 0.0341(15) -0.0133(14) -0.0084(12) -0.0003(13)

loop_
_atom_type_symbol
_atom_type_description
_atom_type_scat_dispersion_real
_atom_type_scat_dispersion_imag
_atom_type_scat_source
C C 0.0033 0.0016 'International Tables Vol C Tables 4.2.6.8 and 6.1.1.4'
H H 0.0000 0.0000 'International Tables Vol C Tables 4.2.6.8 and 6.1.1.4'
N N 0.0061 0.0033 'International Tables Vol C Tables 4.2.6.8 and 6.1.1.4'
O O 0.0106 0.0060 'International Tables Vol C Tables 4.2.6.8 and 6.1.1.4'
Zn Zn 0.2839 1.4301 'International Tables Vol C Tables 4.2.6.8 and 6.1.1.4'

loop_
_geom_angle_atom_site_label_1
_geom_angle_atom_site_label_2
_geom_angle_atom_site_label_3
_geom_angle
_geom_angle_site_symmetry_1
_geom_angle_site_symmetry_3
_geom_angle_publ_flag
O1 Zn1 O2 97.57(4) . . ?
O1 Zn1 N2 149.09(5) . . ?
O2 Zn1 N2 89.11(4) . . ?
O1 Zn1 N3 103.16(5) . . ?
O2 Zn1 N3 94.67(5) . . ?
N2 Zn1 N3 106.34(5) . . ?
O1 Zn1 N1 88.00(4) . . ?
O2 Zn1 N1 161.84(4) . . ?
N2 Zn1 N1 77.63(4) . . ?
N3 Zn1 N1 100.90(4) . . ?
C1 O1 Zn1 132.63(8) . . ?
C7 N1 C12 121.68(11) . . ?
C7 N1 Zn1 125.78(8) . . ?
C12 N1 Zn1 112.49(8) . . ?
O1 C1 C6 122.93(10) . . ?
O1 C1 C2 119.23(11) . . ?
C6 C1 C2 117.83(11) . . ?
C21 O2 Zn1 130.11(9) . . ?
C15 N2 C14 121.56(10) . . ?
C15 N2 Zn1 124.05(8) . . ?
C14 N2 Zn1 113.66(8) . . ?
C3 C2 C1 118.56(11) . . ?
C3 C2 C8 121.62(11) . . ?
C1 C2 C8 119.78(11) . . ?
C2 C3 C4 123.50(11) . . ?
C26 N3 C30 118.43(13) . . ?
C26 N3 Zn1 118.34(9) . . ?
C30 N3 Zn1 123.18(10) . . ?
C5 C4 C3 118.56(12) . . ?
C35 N4 C31 113.4(3) . . ?
C35 N4 C34 111.7(8) . . ?
C31 N4 C34 103.5(8) . . ?
C34' N4' C35' 112.4(8) . . ?
C34' N4' C31' 106.2(7) . . ?
C35' N4' C31' 112.6(3) . . ?
C4 C5 C6 121.20(12) . . ?
C5 C6 C7 115.56(11) . . ?
C5 C6 C1 120.25(11) . . ?
C7 C6 C1 124.15(11) . . ?
N1 C7 C6 125.88(11) . . ?
C11 C8 C10 106.55(15) . . ?
C11 C8 C2 111.87(12) . . ?
C10 C8 C2 111.73(12) . . ?
C11 C8 C9 110.48(14) . . ?
C10 C8 C9 107.69(15) . . ?
C2 C8 C9 108.45(13) . . ?
C13 C12 N1 125.17(11) . . ?
C13 C12 C14 119.92(10) . . ?
N1 C12 C14 114.90(10) . . ?
C14 C13 C12 120.46(11) 2_676 . ?
C13 C14 N2 124.56(11) 2_676 . ?
C13 C14 C12 119.62(10) 2_676 . ?
N2 C14 C12 115.79(10) . . ?
N2 C15 C16 126.34(11) . . ?
C17 C16 C21 120.23(12) . . ?
C17 C16 C15 115.34(11) . . ?
C21 C16 C15 124.40(12) . . ?
C18 C17 C16 120.99(13) . . ?
C17 C18 C19 118.94(14) . . ?
C20 C19 C18 123.17(13) . . ?
C19 C20 C21 118.58(13) . . ?
C19 C20 C22 121.66(12) . . ?
C21 C20 C22 119.75(13) . . ?
O2 C21 C16 122.40(11) . . ?
O2 C21 C20 119.52(12) . . ?
C16 C21 C20 118.08(12) . . ?
C25 C22 C20 111.82(15) . . ?
C25 C22 C24 107.70(15) . . ?
C20 C22 C24 109.56(13) . . ?
C25 C22 C23 106.83(14) . . ?
C20 C22 C23 111.58(13) . . ?
C24 C22 C23 109.22(16) . . ?
N3 C26 C27 123.03(12) . . ?
C28 C27 C26 117.63(12) . . ?
C28 C27 C31 120.22(19) . . ?
C26 C27 C31 121.24(18) . . ?
C28 C27 C31' 120.93(17) . . ?
C26 C27 C31' 120.52(17) . . ?
C31 C27 C31' 18.64(13) . . ?
C29 C28 C27 119.77(14) . . ?
C30 C29 C28 118.50(14) . . ?
N3 C30 C29 122.61(14) . . ?
N4 C31 C27 108.0(3) . . ?
N4 C31 C32 103.6(3) . . ?
C27 C31 C32 116.2(3) . . ?
N4' C31' C27 113.2(3) . . ?
N4' C31' C32' 102.9(3) . . ?
C27 C31' C32' 115.9(3) . . ?
C31 C32 C33 104.5(3) . . ?
C33' C32' C31' 104.8(3) . . ?
C34 C33 C32 105.1(8) . . ?
C32' C33' C34' 104.2(6) . . ?
N4 C34 C33 102.0(11) . . ?
N4' C34' C33' 106.2(10) . . ?

loop_
_geom_bond_atom_site_label_1
_geom_bond_atom_site_label_2
_geom_bond_distance
_geom_bond_site_symmetry_2
_geom_bond_publ_flag
Zn1 O1 1.9664(10) . ?
Zn1 O2 1.9701(10) . ?
Zn1 N2 2.0717(10) . ?
Zn1 N3 2.0788(12) . ?
Zn1 N1 2.1145(11) . ?
O1 C1 1.2950(16) . ?
N1 C7 1.2972(17) . ?
N1 C12 1.4048(14) . ?
C1 C6 1.4383(17) . ?
C1 C2 1.4445(16) . ?
O2 C21 1.2921(17) . ?
N2 C15 1.2987(17) . ?
N2 C14 1.4057(15) . ?
C2 C3 1.3803(19) . ?
C2 C8 1.5348(18) . ?
C3 C4 1.4068(19) . ?
N3 C26 1.3365(17) . ?
N3 C30 1.3432(18) . ?
C4 C5 1.3724(18) . ?
N4 C35 1.445(5) . ?
N4 C31 1.468(5) . ?
N4 C34 1.498(19) . ?
N4' C34' 1.418(14) . ?
N4' C35' 1.457(4) . ?
N4' C31' 1.459(4) . ?
C5 C6 1.4129(19) . ?
C6 C7 1.4372(16) . ?
C8 C11 1.533(3) . ?
C8 C10 1.535(2) . ?
C8 C9 1.540(2) . ?
C12 C13 1.3945(16) . ?
C12 C14 1.4207(17) . ?
C13 C14 1.3931(16) 2_676 ?
C14 C13 1.3931(16) 2_676 ?
C15 C16 1.4372(18) . ?
C16 C17 1.4155(19) . ?
C16 C21 1.4337(18) . ?
C17 C18 1.371(2) . ?
C18 C19 1.408(2) . ?
C19 C20 1.381(2) . ?
C20 C21 1.4455(18) . ?
C20 C22 1.537(2) . ?
C22 C25 1.533(2) . ?
C22 C24 1.537(3) . ?
C22 C23 1.538(2) . ?
C26 C27 1.3930(19) . ?
C27 C28 1.3881(19) . ?
C27 C31 1.481(4) . ?
C27 C31' 1.540(3) . ?
C28 C29 1.388(2) . ?
C29 C30 1.380(2) . ?
C31 C32 1.541(5) . ?
C31' C32' 1.541(6) . ?
C32 C33 1.542(5) . ?
C32' C33' 1.525(5) . ?
C33 C34 1.54(2) . ?
C33' C34' 1.531(17) . ?

loop_
_geom_torsion_atom_site_label_1
_geom_torsion_atom_site_label_2
_geom_torsion_atom_site_label_3
_geom_torsion_atom_site_label_4
_geom_torsion
_geom_torsion_site_symmetry_1
_geom_torsion_site_symmetry_2
_geom_torsion_site_symmetry_3
_geom_torsion_site_symmetry_4
_geom_torsion_publ_flag
O2 Zn1 O1 C1 171.05(13) . . . . ?
N2 Zn1 O1 C1 70.01(16) . . . . ?
N3 Zn1 O1 C1 -92.33(13) . . . . ?
N1 Zn1 O1 C1 8.40(13) . . . . ?
O1 Zn1 N1 C7 -4.53(12) . . . . ?
O2 Zn1 N1 C7 -112.98(15) . . . . ?
N2 Zn1 N1 C7 -156.97(12) . . . . ?
N3 Zn1 N1 C7 98.49(12) . . . . ?
O1 Zn1 N1 C12 172.86(9) . . . . ?
O2 Zn1 N1 C12 64.41(18) . . . . ?
N2 Zn1 N1 C12 20.42(8) . . . . ?
N3 Zn1 N1 C12 -84.12(9) . . . . ?
Zn1 O1 C1 C6 -6.4(2) . . . . ?
Zn1 O1 C1 C2 174.98(10) . . . . ?
O1 Zn1 O2 C21 -128.70(13) . . . . ?
N2 Zn1 O2 C21 21.02(13) . . . . ?
N3 Zn1 O2 C21 127.34(13) . . . . ?
N1 Zn1 O2 C21 -21.7(2) . . . . ?
O1 Zn1 N2 C15 86.65(14) . . . . ?
O2 Zn1 N2 C15 -16.68(12) . . . . ?
N3 Zn1 N2 C15 -111.29(11) . . . . ?
N1 Zn1 N2 C15 150.81(12) . . . . ?
O1 Zn1 N2 C14 -83.60(12) . . . . ?
O2 Zn1 N2 C14 173.07(9) . . . . ?
N3 Zn1 N2 C14 78.47(9) . . . . ?
N1 Zn1 N2 C14 -19.44(9) . . . . ?
O1 C1 C2 C3 -178.17(13) . . . . ?
C6 C1 C2 C3 3.14(19) . . . . ?
O1 C1 C2 C8 3.9(2) . . . . ?
C6 C1 C2 C8 -174.76(13) . . . . ?
C1 C2 C3 C4 -1.9(2) . . . . ?
C8 C2 C3 C4 175.96(14) . . . . ?
O1 Zn1 N3 C26 -47.18(11) . . . . ?
O2 Zn1 N3 C26 51.72(11) . . . . ?
N2 Zn1 N3 C26 142.17(11) . . . . ?
N1 Zn1 N3 C26 -137.67(11) . . . . ?
O1 Zn1 N3 C30 135.26(13) . . . . ?
O2 Zn1 N3 C30 -125.83(13) . . . . ?
N2 Zn1 N3 C30 -35.39(14) . . . . ?
N1 Zn1 N3 C30 44.77(14) . . . . ?
C2 C3 C4 C5 -1.0(2) . . . . ?
C3 C4 C5 C6 2.6(2) . . . . ?
C4 C5 C6 C7 -179.30(13) . . . . ?
C4 C5 C6 C1 -1.3(2) . . . . ?
O1 C1 C6 C5 179.71(13) . . . . ?
C2 C1 C6 C5 -1.65(19) . . . . ?
O1 C1 C6 C7 -2.4(2) . . . . ?
C2 C1 C6 C7 176.22(12) . . . . ?
C12 N1 C7 C6 -178.06(12) . . . . ?
Zn1 N1 C7 C6 -0.9(2) . . . . ?
C5 C6 C7 N1 -176.15(13) . . . . ?
C1 C6 C7 N1 5.9(2) . . . . ?
C3 C2 C8 C11 123.02(15) . . . . ?
C1 C2 C8 C11 -59.14(17) . . . . ?
C3 C2 C8 C10 3.7(2) . . . . ?
C1 C2 C8 C10 -178.50(16) . . . . ?
C3 C2 C8 C9 -114.88(16) . . . . ?
C1 C2 C8 C9 62.96(18) . . . . ?
C7 N1 C12 C13 -21.2(2) . . . . ?
Zn1 N1 C12 C13 161.31(10) . . . . ?
C7 N1 C12 C14 159.15(12) . . . . ?
Zn1 N1 C12 C14 -18.36(14) . . . . ?
N1 C12 C13 C14 -179.95(12) . . . 2_676 ?
C14 C12 C13 C14 -0.3(2) . . . 2_676 ?
C15 N2 C14 C13 27.4(2) . . . 2_676 ?
Zn1 N2 C14 C13 -162.06(10) . . . 2_676 ?
C15 N2 C14 C12 -154.73(13) . . . . ?
Zn1 N2 C14 C12 15.80(14) . . . . ?
C13 C12 C14 C13 0.3(2) . . . 2_676 ?
N1 C12 C14 C13 179.99(11) . . . 2_676 ?
C13 C12 C14 N2 -177.66(11) . . . . ?
N1 C12 C14 N2 2.02(16) . . . . ?
C14 N2 C15 C16 179.42(13) . . . . ?
Zn1 N2 C15 C16 9.9(2) . . . . ?
N2 C15 C16 C17 -176.55(14) . . . . ?
N2 C15 C16 C21 1.4(2) . . . . ?
C21 C16 C17 C18 0.5(2) . . . . ?
C15 C16 C17 C18 178.60(14) . . . . ?
C16 C17 C18 C19 0.2(2) . . . . ?
C17 C18 C19 C20 0.0(3) . . . . ?
C18 C19 C20 C21 -0.8(2) . . . . ?
C18 C19 C20 C22 177.91(15) . . . . ?
Zn1 O2 C21 C16 -16.9(2) . . . . ?
Zn1 O2 C21 C20 163.70(10) . . . . ?
C17 C16 C21 O2 179.23(14) . . . . ?
C15 C16 C21 O2 1.4(2) . . . . ?
C17 C16 C21 C20 -1.4(2) . . . . ?
C15 C16 C21 C20 -179.25(13) . . . . ?
C19 C20 C21 O2 -179.09(14) . . . . ?
C22 C20 C21 O2 2.2(2) . . . . ?
C19 C20 C21 C16 1.5(2) . . . . ?
C22 C20 C21 C16 -177.26(13) . . . . ?
C19 C20 C22 C25 4.3(2) . . . . ?
C21 C20 C22 C25 -176.99(15) . . . . ?
C19 C20 C22 C24 -115.03(17) . . . . ?
C21 C20 C22 C24 63.69(18) . . . . ?
C19 C20 C22 C23 123.88(17) . . . . ?
C21 C20 C22 C23 -57.40(19) . . . . ?
C30 N3 C26 C27 -1.4(2) . . . . ?
Zn1 N3 C26 C27 -179.09(11) . . . . ?
N3 C26 C27 C28 1.2(2) . . . . ?
N3 C26 C27 C31 -167.9(2) . . . . ?
N3 C26 C27 C31' 170.3(2) . . . . ?
C26 C27 C28 C29 0.1(2) . . . . ?
C31 C27 C28 C29 169.3(2) . . . . ?
C31' C27 C28 C29 -169.0(2) . . . . ?
C27 C28 C29 C30 -1.1(3) . . . . ?
C26 N3 C30 C29 0.4(3) . . . . ?
Zn1 N3 C30 C29 177.91(15) . . . . ?
C28 C29 C30 N3 0.9(3) . . . . ?
C35 N4 C31 C27 -70.6(4) . . . . ?
C34 N4 C31 C27 168.2(8) . . . . ?
C35 N4 C31 C32 165.6(3) . . . . ?
C34 N4 C31 C32 44.4(8) . . . . ?
C28 C27 C31 N4 138.2(2) . . . . ?
C26 C27 C31 N4 -52.9(3) . . . . ?
C31' C27 C31 N4 40.5(6) . . . . ?
C28 C27 C31 C32 -106.0(3) . . . . ?
C26 C27 C31 C32 62.9(3) . . . . ?
C31' C27 C31 C32 156.3(9) . . . . ?
C34' N4' C31' C27 -165.9(8) . . . . ?
C35' N4' C31' C27 70.7(4) . . . . ?
C34' N4' C31' C32' -40.1(9) . . . . ?
C35' N4' C31' C32' -163.4(3) . . . . ?
C28 C27 C31' N4' -158.6(2) . . . . ?
C26 C27 C31' N4' 32.6(4) . . . . ?
C31 C27 C31' N4' -65.2(7) . . . . ?
C28 C27 C31' C32' 82.8(3) . . . . ?
C26 C27 C31' C32' -86.0(3) . . . . ?
C31 C27 C31' C32' 176.2(9) . . . . ?
N4 C31 C32 C33 -25.7(4) . . . . ?
C27 C31 C32 C33 -144.0(3) . . . . ?
N4' C31' C32' C33' 27.3(4) . . . . ?
C27 C31' C32' C33' 151.4(3) . . . . ?
C31 C32 C33 C34 -1.7(8) . . . . ?
C31' C32' C33' C34' -6.1(8) . . . . ?
C35 N4 C34 C33 -167.4(7) . . . . ?
C31 N4 C34 C33 -45.0(11) . . . . ?
C32 C33 C34 N4 27.8(12) . . . . ?
C35' N4' C34' C33' 160.4(8) . . . . ?
C31' N4' C34' C33' 36.9(12) . . . . ?
C32' C33' C34' N4' -18.1(13) . . . . ?

loop_
_platon_squeeze_void_nr
_platon_squeeze_void_average_x
_platon_squeeze_void_average_y
_platon_squeeze_void_average_z
_platon_squeeze_void_volume
_platon_squeeze_void_count_electrons
1 0.000 -0.039 0.500 403.8 8.6
